data_7123538
loop_
_publ_author_name
'Jeoung, Sungeun'
'Lee, Songho'
'Lee, Jae Hwa'
'Lee, Soochan'
'Choe, Wonyoung'
'Moon, Dohyun'
'Moon, Hoi Ri'

_publ_section_title
;
 Tuning of the flexibility in metal-organic frameworks based on pendant
 arm macrocycles
;
_journal_name_full 'Chemical Communications'
_journal_paper_doi 10.1039/C9CC02819F
_journal_year 2019
_chemical_formula_moiety 'C80 H132 N24 Ni4 O24'
_chemical_formula_sum 'C80 H132 N24 Ni4 O24'
_chemical_formula_weight 2048.93
_chemical_name_systematic cp-flexMOF(OH)
_space_group_crystal_system triclinic
_space_group_IT_number 2
_space_group_name_Hall '-P 1'
_space_group_name_H-M_alt 'P -1'
_symmetry_space_group_name_Hall '-P 1'
_symmetry_space_group_name_H-M 'P -1'
_atom_sites_solution_hydrogens geom
_audit_creation_method SHELXL-2018/3
_audit_update_record
;
2019-05-17 deposited with the CCDC.    2019-05-24 downloaded from the CCDC.
;
_cell_angle_alpha 90.994(10)
_cell_angle_beta 103.450(7)
_cell_angle_gamma 90.421(10)
_cell_formula_units_Z 1
_cell_length_a 9.819(3)
_cell_length_b 15.316(3)
_cell_length_c 16.301(3)
_cell_measurement_reflns_used 39647
_cell_measurement_temperature 100(2)
_cell_measurement_theta_max 32.838
_cell_measurement_theta_min 1.803
_cell_volume 2383.7(10)
_computing_cell_refinement 'HKL3000sm(Otwinowski & Minor, 1997)'
_computing_data_collection 'PAL BL2D-SMDC Program(Shin et.al, 2016)'
_computing_data_reduction 'HKL3000sm(Otwinowski & Minor, 1997)'
_computing_molecular_graphics ORTEP3
_computing_publication_material CIFTAB
_computing_structure_refinement 'SHELXL-2018(Sheldrick, 2018)'
_computing_structure_solution 'SHELXT-2018(Sheldrick, 2018)'
_diffrn_ambient_temperature 100(2)
_diffrn_measured_fraction_theta_full 0.920
_diffrn_measured_fraction_theta_max 0.920
_diffrn_measurement_device_type 'ADSC Q210 CCD area detector'
_diffrn_measurement_method 'omega scan'
_diffrn_radiation_type synchrotron
_diffrn_radiation_wavelength 0.700
_diffrn_reflns_av_R_equivalents 0.0325
_diffrn_reflns_av_unetI/netI 0.0516
_diffrn_reflns_Laue_measured_fraction_full 0.920
_diffrn_reflns_Laue_measured_fraction_max 0.920
_diffrn_reflns_limit_h_max 11
_diffrn_reflns_limit_h_min -11
_diffrn_reflns_limit_k_max 18
_diffrn_reflns_limit_k_min -18
_diffrn_reflns_limit_l_max 19
_diffrn_reflns_limit_l_min -19
_diffrn_reflns_number 15154
_diffrn_reflns_point_group_measured_fraction_full 0.920
_diffrn_reflns_point_group_measured_fraction_max 0.920
_diffrn_reflns_theta_full 24.835
_diffrn_reflns_theta_max 24.999
_diffrn_reflns_theta_min 1.803
_diffrn_source 'PLSII 2D bending magnet'
_exptl_absorpt_coefficient_mu 0.824
_exptl_absorpt_correction_T_max 1.000
_exptl_absorpt_correction_T_min 0.960
_exptl_absorpt_correction_type empirical
_exptl_absorpt_process_details 'HKL3000sm Scalepack(Otwinowski et.al,2003)'
_exptl_crystal_colour purple
_exptl_crystal_density_diffrn 1.427
_exptl_crystal_description needle
_exptl_crystal_F_000 1084
_exptl_crystal_size_max 0.050
_exptl_crystal_size_mid 0.030
_exptl_crystal_size_min 0.010
_refine_diff_density_max 0.918
_refine_diff_density_min -0.722
_refine_diff_density_rms 0.094
_refine_ls_extinction_method none
_refine_ls_goodness_of_fit_ref 1.002
_refine_ls_hydrogen_treatment constr
_refine_ls_matrix_type full
_refine_ls_number_parameters 605
_refine_ls_number_reflns 8088
_refine_ls_number_restraints 0
_refine_ls_restrained_S_all 1.002
_refine_ls_R_factor_all 0.1226
_refine_ls_R_factor_gt 0.0837
_refine_ls_shift/su_max 0.000
_refine_ls_shift/su_mean 0.000
_refine_ls_structure_factor_coef Fsqd
_refine_ls_weighting_details 'w=1/[\s^2^(Fo^2^)+(0.1810P)^2^] where P=(Fo^2^+2Fc^2^)/3'
_refine_ls_weighting_scheme calc
_refine_ls_wR_factor_gt 0.2282
_refine_ls_wR_factor_ref 0.2616
_reflns_Friedel_coverage 0.000
_reflns_number_gt 4866
_reflns_number_total 8088
_reflns_threshold_expression 'I > 2\s(I)'
_cod_data_source_file c9cc02819f2.cif
_cod_data_source_block cp_OH_sq
_cod_database_code 7123538
_shelx_shelxl_version_number 2018/3
_shelx_space_group_comment
;
The symmetry employed for this shelxl refinement is uniquely defined
by the following loop, which should always be used as a source of
symmetry information in preference to the above space-group names.
They are only intended as comments.
;
_shelx_estimated_absorpt_t_min 0.960
_shelx_estimated_absorpt_t_max 0.992

loop_
_space_group_symop_operation_xyz
'x, y, z'
'-x, -y, -z'

loop_
_atom_site_label
_atom_site_type_symbol
_atom_site_fract_x
_atom_site_fract_y
_atom_site_fract_z
_atom_site_U_iso_or_equiv
_atom_site_adp_type
_atom_site_occupancy
_atom_site_site_symmetry_order
_atom_site_calc_flag
_atom_site_refinement_flags_posn
_atom_site_refinement_flags_adp
_atom_site_refinement_flags_occupancy
Ni1 Ni 0.500000 1.000000 0.000000 0.0654(3) Uani 1 2 d S . P
Ni2 Ni 1.000000 1.000000 0.500000 0.0669(3) Uani 1 2 d S . P
Ni3 Ni 0.500000 0.500000 0.000000 0.0682(4) Uani 1 2 d S . P
Ni4 Ni 0.500000 0.500000 0.500000 0.0711(4) Uani 1 2 d S . P
O1 O 0.3484(5) 0.7842(3) -0.0114(3) 0.0823(13) Uani 1 1 d . . .
O2 O 0.4663(5) 0.8903(3) 0.0712(2) 0.0704(11) Uani 1 1 d . . .
O3 O 1.0251(5) 0.9776(3) 0.2893(2) 0.0767(12) Uani 1 1 d . . .
O4 O 0.8975(5) 0.9375(3) 0.3812(2) 0.0754(12) Uani 1 1 d . . .
O5 O 0.6724(6) 0.6937(3) -0.0159(3) 0.0903(15) Uani 1 1 d . . .
O6 O 0.5824(5) 0.6158(3) 0.0731(2) 0.0714(11) Uani 1 1 d . . .
O7 O 0.2359(5) 0.6254(3) 0.3749(3) 0.0809(12) Uani 1 1 d . . .
O8 O 0.4598(5) 0.5860(3) 0.3949(3) 0.0761(12) Uani 1 1 d . . .
O9 O 0.8566(7) 0.7308(4) -0.1022(4) 0.1095(17) Uani 1 1 d . . .
H9 H 0.798046 0.734821 -0.072115 0.164 Uiso 1 1 calc R U .
O10 O 1.3090(7) 0.9983(5) 0.3105(4) 0.124(2) Uani 1 1 d . . .
H10A H 1.223695 0.991334 0.309469 0.186 Uiso 1 1 calc R U .
O11 O 0.1989(6) 0.7505(4) -0.1764(3) 0.0923(14) Uani 1 1 d . . .
H11 H 0.243595 0.760798 -0.126615 0.138 Uiso 1 1 calc R U .
O12 O 0.2472(6) 0.3532(5) 0.2498(3) 0.118(2) Uani 1 1 d . . .
H12 H 0.227086 0.341054 0.197868 0.177 Uiso 1 1 calc R U .
N1 N 0.7074(6) 0.9686(3) 0.0324(3) 0.0695(13) Uani 1 1 d . . .
H1 H 0.714257 0.908283 0.055425 0.083 Uiso 1 1 calc R U .
N2 N 0.4657(6) 0.9278(4) -0.1097(3) 0.0708(13) Uani 1 1 d . . .
H2 H 0.454142 0.865193 -0.095989 0.085 Uiso 1 1 calc R U .
N3 N 0.7114(6) 0.9050(4) -0.1027(3) 0.0816(16) Uani 1 1 d . . .
N4 N 1.1079(6) 0.8870(4) 0.5292(3) 0.0778(15) Uani 1 1 d . . .
H4 H 1.092288 0.850462 0.476337 0.093 Uiso 1 1 calc R U .
N5 N 1.1472(6) 1.0556(4) 0.4485(3) 0.0746(14) Uani 1 1 d . . .
H5 H 1.131741 1.031521 0.389564 0.090 Uiso 1 1 calc R U .
N6 N 1.3240(6) 0.9460(5) 0.5002(3) 0.0850(16) Uani 1 1 d . . .
N7 N 0.5928(6) 0.5288(4) -0.0966(3) 0.0723(14) Uani 1 1 d . . .
H7 H 0.630257 0.589886 -0.086577 0.087 Uiso 1 1 calc R U .
N8 N 0.3208(6) 0.5676(4) -0.0492(3) 0.0761(14) Uani 1 1 d . . .
H8 H 0.340132 0.631077 -0.035608 0.091 Uiso 1 1 calc R U .
N9 N 0.3766(6) 0.5815(4) -0.1891(3) 0.0761(14) Uani 1 1 d . . .
N10 N 0.4625(6) 0.3985(4) 0.4159(3) 0.0782(15) Uani 1 1 d . . .
H10 H 0.421910 0.423226 0.359125 0.094 Uiso 1 1 calc R U .
N11 N 0.2956(6) 0.5056(4) 0.5114(3) 0.0787(15) Uani 1 1 d . . .
H11A H 0.242145 0.538144 0.461736 0.094 Uiso 1 1 calc R U .
N12 N 0.2268(6) 0.3672(4) 0.4372(3) 0.0795(15) Uani 1 1 d . . .
C1 C 0.4044(7) 0.8181(4) 0.0578(4) 0.0675(15) Uani 1 1 d . . .
C2 C 0.3949(6) 0.7680(4) 0.1373(3) 0.0618(14) Uani 1 1 d . . .
C3 C 0.2635(7) 0.7488(4) 0.1505(4) 0.0690(16) Uani 1 1 d . . .
H3 H 0.182081 0.765441 0.110037 0.083 Uiso 1 1 calc R U .
C4 C 0.2502(7) 0.7059(4) 0.2218(3) 0.0682(16) Uani 1 1 d . . .
H4A H 0.159603 0.695266 0.231158 0.082 Uiso 1 1 calc R U .
C5 C 0.3671(7) 0.6781(4) 0.2800(3) 0.0677(16) Uani 1 1 d . . .
C6 C 0.4979(7) 0.6971(4) 0.2675(3) 0.0673(15) Uani 1 1 d . . .
H6 H 0.578322 0.678433 0.307686 0.081 Uiso 1 1 calc R U .
C7 C 0.5158(6) 0.7432(4) 0.1971(3) 0.0625(14) Uani 1 1 d . . .
C8 C 0.3501(8) 0.6257(4) 0.3561(4) 0.0713(17) Uani 1 1 d . . .
C9 C 0.9344(7) 0.9299(4) 0.3120(4) 0.0715(16) Uani 1 1 d . . .
C10 C 0.8630(7) 0.8598(4) 0.2498(4) 0.0675(15) Uani 1 1 d . . .
C11 C 0.7332(6) 0.8266(4) 0.2527(3) 0.0634(14) Uani 1 1 d . . .
H11B H 0.692883 0.844045 0.297895 0.076 Uiso 1 1 calc R U .
C12 C 0.6596(7) 0.7685(4) 0.1914(3) 0.0645(15) Uani 1 1 d . . .
C13 C 0.7189(7) 0.7416(4) 0.1261(4) 0.0646(15) Uani 1 1 d . . .
C14 C 0.8548(7) 0.7737(4) 0.1263(4) 0.0695(16) Uani 1 1 d . . .
H14 H 0.898837 0.753392 0.083607 0.083 Uiso 1 1 calc R U .
C15 C 0.9245(7) 0.8323(4) 0.1847(3) 0.0672(15) Uani 1 1 d . . .
H15 H 1.013759 0.854222 0.181497 0.081 Uiso 1 1 calc R U .
C16 C 0.6519(7) 0.6798(4) 0.0559(4) 0.0730(17) Uani 1 1 d . . .
C17 C 0.3295(7) 0.9587(5) -0.1602(4) 0.0737(17) Uani 1 1 d . . .
H17A H 0.290572 0.915798 -0.205882 0.088 Uiso 1 1 calc R U .
H17B H 0.342951 1.015108 -0.186237 0.088 Uiso 1 1 calc R U .
C18 C 0.7705(7) 1.0301(4) 0.1031(4) 0.0734(17) Uani 1 1 d . . .
H18A H 0.789360 1.087308 0.080354 0.088 Uiso 1 1 calc R U .
H18B H 0.860484 1.006775 0.135433 0.088 Uiso 1 1 calc R U .
C19 C 0.5797(7) 0.9337(5) -0.1551(4) 0.0784(18) Uani 1 1 d . . .
H19A H 0.555375 0.897054 -0.207189 0.094 Uiso 1 1 calc R U .
H19B H 0.589792 0.994910 -0.171687 0.094 Uiso 1 1 calc R U .
C20 C 0.7785(8) 0.9691(5) -0.0370(4) 0.0804(18) Uani 1 1 d . . .
H20A H 0.878359 0.954309 -0.015642 0.096 Uiso 1 1 calc R U .
H20B H 0.773959 1.028102 -0.061214 0.096 Uiso 1 1 calc R U .
C21 C 0.8133(9) 0.8785(6) -0.1521(5) 0.095(2) Uani 1 1 d . . .
H21A H 0.864290 0.931042 -0.164041 0.114 Uiso 1 1 calc R U .
H21B H 0.761854 0.852898 -0.206856 0.114 Uiso 1 1 calc R U .
C22 C 0.9167(9) 0.8140(6) -0.1083(5) 0.102(2) Uani 1 1 d . . .
H22A H 0.991901 0.807747 -0.139139 0.122 Uiso 1 1 calc R U .
H22B H 0.959922 0.836588 -0.050792 0.122 Uiso 1 1 calc R U .
C23 C 1.0409(9) 0.8411(5) 0.5881(4) 0.090(2) Uani 1 1 d . . .
H23A H 1.073495 0.866398 0.645721 0.108 Uiso 1 1 calc R U .
H23B H 1.065616 0.778495 0.589573 0.108 Uiso 1 1 calc R U .
C24 C 1.1144(8) 1.1491(5) 0.4414(4) 0.087(2) Uani 1 1 d . . .
H24A H 1.161986 1.176230 0.400761 0.105 Uiso 1 1 calc R U .
H24B H 1.147899 1.178930 0.496912 0.105 Uiso 1 1 calc R U .
C25 C 1.2936(7) 1.0358(6) 0.4910(4) 0.086(2) Uani 1 1 d . . .
H25A H 1.356421 1.062179 0.458497 0.103 Uiso 1 1 calc R U .
H25B H 1.315058 1.064147 0.547628 0.103 Uiso 1 1 calc R U .
C26 C 1.2620(8) 0.9010(5) 0.5595(4) 0.0849(19) Uani 1 1 d . . .
H26A H 1.280617 0.935108 0.613193 0.102 Uiso 1 1 calc R U .
H26B H 1.307433 0.843598 0.571248 0.102 Uiso 1 1 calc R U .
C27 C 1.3226(10) 0.8924(7) 0.4217(5) 0.113(3) Uani 1 1 d . . .
H27A H 1.367228 0.835874 0.439423 0.135 Uiso 1 1 calc R U .
H27B H 1.223605 0.879624 0.393544 0.135 Uiso 1 1 calc R U .
C28 C 1.3900(11) 0.9286(8) 0.3595(6) 0.127(3) Uani 1 1 d . . .
H28A H 1.404480 0.881248 0.320446 0.153 Uiso 1 1 calc R U .
H28B H 1.483259 0.952175 0.388581 0.153 Uiso 1 1 calc R U .
C29 C 0.7109(8) 0.4721(5) -0.0897(4) 0.0820(19) Uani 1 1 d . . .
H29A H 0.777616 0.496911 -0.120424 0.098 Uiso 1 1 calc R U .
H29B H 0.679187 0.414111 -0.115060 0.098 Uiso 1 1 calc R U .
C30 C 0.2173(8) 0.5374(5) -0.0031(4) 0.086(2) Uani 1 1 d . . .
H30A H 0.176644 0.480509 -0.026947 0.103 Uiso 1 1 calc R U .
H30B H 0.140411 0.579993 -0.008991 0.103 Uiso 1 1 calc R U .
C31 C 0.4934(8) 0.5259(5) -0.1814(4) 0.081(2) Uani 1 1 d . . .
H31A H 0.545272 0.542040 -0.224349 0.097 Uiso 1 1 calc R U .
H31B H 0.458906 0.465104 -0.194059 0.097 Uiso 1 1 calc R U .
C32 C 0.2729(8) 0.5568(5) -0.1438(4) 0.0823(19) Uani 1 1 d . . .
H32A H 0.245936 0.494887 -0.157596 0.099 Uiso 1 1 calc R U .
H32B H 0.188360 0.592448 -0.163655 0.099 Uiso 1 1 calc R U .
C33 C 0.4120(9) 0.6744(5) -0.1861(4) 0.0842(19) Uani 1 1 d . . .
H33A H 0.490406 0.683021 -0.214028 0.101 Uiso 1 1 calc R U .
H33B H 0.445040 0.693450 -0.126386 0.101 Uiso 1 1 calc R U .
C34 C 0.2936(9) 0.7310(5) -0.2272(4) 0.087(2) Uani 1 1 d . . .
H34A H 0.332415 0.786367 -0.243042 0.105 Uiso 1 1 calc R U .
H34B H 0.241589 0.701458 -0.279850 0.105 Uiso 1 1 calc R U .
C35 C 0.5988(8) 0.3644(5) 0.4139(4) 0.086(2) Uani 1 1 d . . .
H35A H 0.591155 0.326766 0.362999 0.103 Uiso 1 1 calc R U .
H35B H 0.633834 0.328483 0.464140 0.103 Uiso 1 1 calc R U .
C36 C 0.3006(8) 0.5620(5) 0.5873(4) 0.085(2) Uani 1 1 d . . .
H36A H 0.332011 0.527774 0.639115 0.102 Uiso 1 1 calc R U .
H36B H 0.206360 0.585064 0.586355 0.102 Uiso 1 1 calc R U .
C37 C 0.3595(8) 0.3315(5) 0.4326(4) 0.087(2) Uani 1 1 d . . .
H37A H 0.344221 0.286250 0.387200 0.105 Uiso 1 1 calc R U .
H37B H 0.400756 0.302725 0.486455 0.105 Uiso 1 1 calc R U .
C38 C 0.2256(8) 0.4204(5) 0.5101(4) 0.0820(19) Uani 1 1 d . . .
H38A H 0.271731 0.388376 0.561072 0.098 Uiso 1 1 calc R U .
H38B H 0.127116 0.430072 0.512826 0.098 Uiso 1 1 calc R U .
C39 C 0.1376(9) 0.4021(7) 0.3577(5) 0.113(3) Uani 1 1 d . . .
H39A H 0.042800 0.412056 0.366982 0.135 Uiso 1 1 calc R U .
H39B H 0.176457 0.459725 0.347626 0.135 Uiso 1 1 calc R U .
C40 C 0.1232(10) 0.3489(7) 0.2814(5) 0.122(3) Uani 1 1 d . . .
H40A H 0.104280 0.287481 0.293685 0.146 Uiso 1 1 calc R U .
H40B H 0.042549 0.369470 0.237875 0.146 Uiso 1 1 calc R U .

loop_
_atom_site_aniso_label
_atom_site_aniso_U_11
_atom_site_aniso_U_22
_atom_site_aniso_U_33
_atom_site_aniso_U_23
_atom_site_aniso_U_13
_atom_site_aniso_U_12
Ni1 0.0730(7) 0.0721(7) 0.0518(5) 0.0136(5) 0.0154(5) -0.0035(6)
Ni2 0.0764(7) 0.0717(7) 0.0516(6) 0.0037(5) 0.0129(5) -0.0104(6)
Ni3 0.0871(8) 0.0691(7) 0.0489(5) 0.0050(5) 0.0169(5) -0.0065(6)
Ni4 0.0840(8) 0.0790(8) 0.0519(6) 0.0148(5) 0.0183(5) -0.0085(6)
O1 0.112(4) 0.081(3) 0.051(2) 0.009(2) 0.013(2) -0.011(3)
O2 0.084(3) 0.069(3) 0.058(2) 0.0134(19) 0.014(2) -0.005(2)
O3 0.085(3) 0.089(3) 0.054(2) 0.001(2) 0.014(2) -0.021(3)
O4 0.087(3) 0.089(3) 0.051(2) -0.002(2) 0.019(2) -0.010(2)
O5 0.123(4) 0.094(3) 0.055(2) -0.002(2) 0.024(2) -0.034(3)
O6 0.089(3) 0.069(3) 0.059(2) 0.0018(19) 0.022(2) -0.013(2)
O7 0.089(3) 0.096(3) 0.065(2) 0.020(2) 0.032(2) 0.003(3)
O8 0.085(3) 0.084(3) 0.062(2) 0.021(2) 0.022(2) -0.004(2)
O9 0.121(5) 0.107(4) 0.109(4) 0.003(3) 0.043(3) -0.007(4)
O10 0.122(5) 0.148(6) 0.103(4) 0.000(4) 0.031(4) -0.017(5)
O11 0.106(4) 0.102(4) 0.067(3) 0.000(3) 0.016(3) 0.005(3)
O12 0.114(4) 0.164(6) 0.074(3) -0.001(4) 0.020(3) -0.013(4)
N1 0.080(3) 0.068(3) 0.063(3) 0.011(2) 0.021(2) 0.000(3)
N2 0.082(3) 0.071(3) 0.061(3) 0.007(2) 0.019(2) -0.008(3)
N3 0.076(4) 0.104(5) 0.067(3) 0.001(3) 0.023(3) 0.000(3)
N4 0.091(4) 0.080(4) 0.061(3) 0.011(3) 0.015(3) -0.006(3)
N5 0.082(4) 0.080(4) 0.061(3) 0.010(2) 0.015(3) -0.012(3)
N6 0.087(4) 0.102(5) 0.064(3) 0.001(3) 0.014(3) -0.001(3)
N7 0.086(4) 0.073(4) 0.058(3) 0.006(2) 0.018(2) -0.011(3)
N8 0.088(4) 0.084(4) 0.056(3) 0.000(2) 0.017(3) -0.009(3)
N9 0.094(4) 0.082(4) 0.052(3) 0.007(2) 0.015(3) 0.005(3)
N10 0.087(4) 0.083(4) 0.063(3) 0.018(3) 0.012(3) -0.006(3)
N11 0.087(4) 0.095(4) 0.056(3) 0.012(3) 0.020(3) -0.009(3)
N12 0.090(4) 0.080(4) 0.068(3) 0.014(3) 0.016(3) -0.008(3)
C1 0.081(4) 0.063(4) 0.059(3) 0.007(3) 0.016(3) 0.007(3)
C2 0.072(4) 0.062(4) 0.052(3) 0.009(2) 0.015(3) 0.000(3)
C3 0.077(4) 0.071(4) 0.059(3) 0.010(3) 0.016(3) -0.001(3)
C4 0.080(4) 0.072(4) 0.055(3) 0.006(3) 0.020(3) -0.004(3)
C5 0.086(4) 0.067(4) 0.052(3) 0.011(3) 0.020(3) -0.001(3)
C6 0.085(4) 0.068(4) 0.050(3) 0.013(3) 0.018(3) 0.002(3)
C7 0.073(4) 0.065(4) 0.049(3) 0.009(2) 0.013(3) -0.008(3)
C8 0.085(5) 0.077(4) 0.050(3) 0.007(3) 0.013(3) -0.003(4)
C9 0.080(4) 0.069(4) 0.061(3) 0.009(3) 0.007(3) 0.006(3)
C10 0.070(4) 0.076(4) 0.056(3) 0.005(3) 0.013(3) -0.002(3)
C11 0.077(4) 0.063(4) 0.050(3) 0.010(3) 0.014(3) 0.006(3)
C12 0.080(4) 0.062(4) 0.052(3) 0.013(3) 0.015(3) 0.000(3)
C13 0.075(4) 0.058(4) 0.061(3) 0.009(3) 0.017(3) -0.005(3)
C14 0.080(4) 0.071(4) 0.058(3) 0.005(3) 0.018(3) 0.011(3)
C15 0.069(4) 0.072(4) 0.057(3) 0.006(3) 0.009(3) 0.000(3)
C16 0.087(4) 0.080(4) 0.054(3) 0.000(3) 0.020(3) -0.008(4)
C17 0.083(4) 0.074(4) 0.061(3) 0.008(3) 0.010(3) -0.004(3)
C18 0.078(4) 0.073(4) 0.066(4) 0.012(3) 0.009(3) -0.003(3)
C19 0.087(5) 0.084(5) 0.069(4) 0.000(3) 0.028(3) -0.006(4)
C20 0.085(5) 0.083(5) 0.079(4) 0.006(4) 0.031(4) -0.001(4)
C21 0.109(6) 0.100(6) 0.082(5) -0.003(4) 0.033(4) 0.009(5)
C22 0.108(6) 0.110(7) 0.093(5) -0.005(5) 0.038(5) -0.011(5)
C23 0.117(6) 0.084(5) 0.070(4) 0.017(3) 0.022(4) -0.006(4)
C24 0.106(6) 0.083(5) 0.074(4) 0.004(3) 0.023(4) -0.022(4)
C25 0.072(4) 0.115(7) 0.068(4) 0.001(4) 0.010(3) -0.017(4)
C26 0.093(5) 0.093(5) 0.066(4) 0.007(3) 0.014(3) 0.004(4)
C27 0.104(6) 0.167(9) 0.072(5) 0.008(5) 0.031(4) 0.000(6)
C28 0.125(8) 0.145(9) 0.106(7) 0.011(6) 0.014(6) 0.021(7)
C29 0.099(5) 0.085(5) 0.064(4) 0.004(3) 0.025(3) -0.003(4)
C30 0.095(5) 0.094(6) 0.067(4) 0.007(4) 0.014(3) 0.005(4)
C31 0.096(5) 0.093(5) 0.053(3) 0.004(3) 0.018(3) -0.017(4)
C32 0.096(5) 0.086(5) 0.060(3) 0.007(3) 0.009(3) -0.004(4)
C33 0.111(6) 0.080(5) 0.059(4) 0.008(3) 0.015(3) 0.000(4)
C34 0.113(6) 0.090(5) 0.060(4) -0.001(3) 0.024(4) 0.005(4)
C35 0.099(5) 0.098(5) 0.062(4) -0.004(3) 0.024(3) -0.010(4)
C36 0.094(5) 0.108(6) 0.056(3) 0.005(3) 0.024(3) -0.005(4)
C37 0.109(6) 0.082(5) 0.069(4) 0.015(3) 0.017(4) -0.012(4)
C38 0.090(5) 0.090(5) 0.067(4) 0.015(3) 0.019(3) -0.013(4)
C39 0.099(6) 0.160(9) 0.073(5) 0.003(5) 0.007(4) 0.013(6)
C40 0.107(7) 0.173(10) 0.083(5) 0.000(6) 0.021(5) -0.017(6)

loop_
_atom_type_symbol
_atom_type_description
_atom_type_scat_dispersion_real
_atom_type_scat_dispersion_imag
_atom_type_scat_source
C C 0.0030 0.0016 'International Tables Vol C Tables 4.2.6.8 and 6.1.1.4'
H H 0.0000 0.0000 'International Tables Vol C Tables 4.2.6.8 and 6.1.1.4'
N N 0.0059 0.0032 'International Tables Vol C Tables 4.2.6.8 and 6.1.1.4'
O O 0.0105 0.0059 'International Tables Vol C Tables 4.2.6.8 and 6.1.1.4'
Ni Ni 0.3420 1.0875 'International Tables Vol C Tables 4.2.6.8 and 6.1.1.4'

loop_
_geom_angle_atom_site_label_1
_geom_angle_atom_site_label_2
_geom_angle_atom_site_label_3
_geom_angle
_geom_angle_site_symmetry_1
_geom_angle_site_symmetry_3
N1 Ni1 N1 180.0 . 2_675
N1 Ni1 N2 92.7(2) . .
N1 Ni1 N2 87.3(2) 2_675 .
N1 Ni1 N2 87.3(2) . 2_675
N1 Ni1 N2 92.7(2) 2_675 2_675
N2 Ni1 N2 180.0(3) . 2_675
N1 Ni1 O2 93.78(19) . 2_675
N1 Ni1 O2 86.22(19) 2_675 2_675
N2 Ni1 O2 87.49(18) . 2_675
N2 Ni1 O2 92.51(18) 2_675 2_675
N1 Ni1 O2 86.22(19) . .
N1 Ni1 O2 93.78(19) 2_675 .
N2 Ni1 O2 92.51(18) . .
N2 Ni1 O2 87.49(18) 2_675 .
O2 Ni1 O2 180.0 2_675 .
N5 Ni2 N5 180.0 2_776 .
N5 Ni2 N4 85.6(2) 2_776 .
N5 Ni2 N4 94.4(2) . .
N5 Ni2 N4 94.4(2) 2_776 2_776
N5 Ni2 N4 85.6(2) . 2_776
N4 Ni2 N4 180.0 . 2_776
N5 Ni2 O4 87.94(18) 2_776 .
N5 Ni2 O4 92.06(18) . .
N4 Ni2 O4 87.4(2) . .
N4 Ni2 O4 92.6(2) 2_776 .
N5 Ni2 O4 92.06(18) 2_776 2_776
N5 Ni2 O4 87.94(18) . 2_776
N4 Ni2 O4 92.6(2) . 2_776
N4 Ni2 O4 87.4(2) 2_776 2_776
O4 Ni2 O4 180.0(2) . 2_776
N7 Ni3 N7 180.0 . 2_665
N7 Ni3 N8 85.6(2) . 2_665
N7 Ni3 N8 94.4(2) 2_665 2_665
N7 Ni3 N8 94.4(2) . .
N7 Ni3 N8 85.6(2) 2_665 .
N8 Ni3 N8 180.0 2_665 .
N7 Ni3 O6 86.26(18) . 2_665
N7 Ni3 O6 93.74(18) 2_665 2_665
N8 Ni3 O6 88.52(19) 2_665 2_665
N8 Ni3 O6 91.48(19) . 2_665
N7 Ni3 O6 93.74(18) . .
N7 Ni3 O6 86.26(18) 2_665 .
N8 Ni3 O6 91.48(19) 2_665 .
N8 Ni3 O6 88.52(19) . .
O6 Ni3 O6 180.0 2_665 .
N10 Ni4 N10 180.0(2) 2_666 .
N10 Ni4 N11 86.0(2) 2_666 .
N10 Ni4 N11 94.0(2) . .
N10 Ni4 N11 94.0(2) 2_666 2_666
N10 Ni4 N11 86.0(2) . 2_666
N11 Ni4 N11 180.00(3) . 2_666
N10 Ni4 O8 92.11(19) 2_666 .
N10 Ni4 O8 87.89(19) . .
N11 Ni4 O8 92.31(19) . .
N11 Ni4 O8 87.69(19) 2_666 .
N10 Ni4 O8 87.89(19) 2_666 2_666
N10 Ni4 O8 92.11(19) . 2_666
N11 Ni4 O8 87.69(19) . 2_666
N11 Ni4 O8 92.31(19) 2_666 2_666
O8 Ni4 O8 180.0(3) . 2_666
C1 O2 Ni1 137.5(4) . .
C9 O4 Ni2 131.2(4) . .
C16 O6 Ni3 131.1(4) . .
C8 O8 Ni4 133.0(4) . .
C22 O9 H9 109.5 . .
C28 O10 H10A 109.5 . .
C34 O11 H11 109.5 . .
C40 O12 H12 109.5 . .
C20 N1 C18 113.7(5) . .
C20 N1 Ni1 115.1(4) . .
C18 N1 Ni1 104.9(4) . .
C20 N1 H1 107.6 . .
C18 N1 H1 107.6 . .
Ni1 N1 H1 107.6 . .
C19 N2 C17 112.9(5) . .
C19 N2 Ni1 114.4(4) . .
C17 N2 Ni1 104.6(4) . .
C19 N2 H2 108.2 . .
C17 N2 H2 108.2 . .
Ni1 N2 H2 108.2 . .
C19 N3 C20 114.0(6) . .
C19 N3 C21 112.9(5) . .
C20 N3 C21 109.1(6) . .
C23 N4 C26 114.9(6) . .
C23 N4 Ni2 106.4(5) . .
C26 N4 Ni2 113.4(4) . .
C23 N4 H4 107.3 . .
C26 N4 H4 107.3 . .
Ni2 N4 H4 107.3 . .
C24 N5 C25 115.0(6) . .
C24 N5 Ni2 106.3(4) . .
C25 N5 Ni2 115.0(4) . .
C24 N5 H5 106.6 . .
C25 N5 H5 106.6 . .
Ni2 N5 H5 106.6 . .
C25 N6 C26 115.9(6) . .
C25 N6 C27 117.9(6) . .
C26 N6 C27 112.9(7) . .
C29 N7 C31 114.1(5) . .
C29 N7 Ni3 107.3(4) . .
C31 N7 Ni3 113.4(4) . .
C29 N7 H7 107.2 . .
C31 N7 H7 107.2 . .
Ni3 N7 H7 107.2 . .
C30 N8 C32 113.8(5) . .
C30 N8 Ni3 105.4(4) . .
C32 N8 Ni3 112.8(4) . .
C30 N8 H8 108.2 . .
C32 N8 H8 108.2 . .
Ni3 N8 H8 108.2 . .
C31 N9 C32 116.5(6) . .
C31 N9 C33 114.0(6) . .
C32 N9 C33 115.7(5) . .
C35 N10 C37 114.7(6) . .
C35 N10 Ni4 105.6(4) . .
C37 N10 Ni4 114.4(4) . .
C35 N10 H10 107.3 . .
C37 N10 H10 107.3 . .
Ni4 N10 H10 107.3 . .
C38 N11 C36 116.0(5) . .
C38 N11 Ni4 114.8(5) . .
C36 N11 Ni4 104.9(4) . .
C38 N11 H11A 106.8 . .
C36 N11 H11A 106.8 . .
Ni4 N11 H11A 106.8 . .
C38 N12 C37 116.2(6) . .
C38 N12 C39 113.2(6) . .
C37 N12 C39 117.2(6) . .
O1 C1 O2 127.4(6) . .
O1 C1 C2 117.4(6) . .
O2 C1 C2 115.2(5) . .
C3 C2 C7 119.8(5) . .
C3 C2 C1 118.6(5) . .
C7 C2 C1 121.6(5) . .
C4 C3 C2 120.5(6) . .
C4 C3 H3 119.7 . .
C2 C3 H3 119.7 . .
C3 C4 C5 120.8(6) . .
C3 C4 H4A 119.6 . .
C5 C4 H4A 119.6 . .
C6 C5 C4 119.0(5) . .
C6 C5 C8 120.9(6) . .
C4 C5 C8 120.1(6) . .
C5 C6 C7 121.8(6) . .
C5 C6 H6 119.1 . .
C7 C6 H6 119.1 . .
C6 C7 C2 118.0(6) . .
C6 C7 C12 119.0(5) . .
C2 C7 C12 122.9(5) . .
O7 C8 O8 126.0(6) . .
O7 C8 C5 118.7(6) . .
O8 C8 C5 115.3(6) . .
O4 C9 O3 125.4(6) . .
O4 C9 C10 117.8(6) . .
O3 C9 C10 116.7(5) . .
C11 C10 C15 119.1(6) . .
C11 C10 C9 121.0(5) . .
C15 C10 C9 119.8(6) . .
C10 C11 C12 122.1(5) . .
C10 C11 H11B 119.0 . .
C12 C11 H11B 119.0 . .
C13 C12 C11 119.3(6) . .
C13 C12 C7 123.4(5) . .
C11 C12 C7 117.2(5) . .
C12 C13 C14 117.7(5) . .
C12 C13 C16 125.1(6) . .
C14 C13 C16 117.2(5) . .
C15 C14 C13 122.8(6) . .
C15 C14 H14 118.6 . .
C13 C14 H14 118.6 . .
C14 C15 C10 119.0(6) . .
C14 C15 H15 120.5 . .
C10 C15 H15 120.5 . .
O5 C16 O6 124.2(6) . .
O5 C16 C13 117.5(6) . .
O6 C16 C13 118.3(5) . .
N2 C17 C18 109.0(5) . 2_675
N2 C17 H17A 109.9 . .
C18 C17 H17A 109.9 2_675 .
N2 C17 H17B 109.9 . .
C18 C17 H17B 109.9 2_675 .
H17A C17 H17B 108.3 . .
N1 C18 C17 109.2(5) . 2_675
N1 C18 H18A 109.8 . .
C17 C18 H18A 109.8 2_675 .
N1 C18 H18B 109.8 . .
C17 C18 H18B 109.8 2_675 .
H18A C18 H18B 108.3 . .
N3 C19 N2 111.0(5) . .
N3 C19 H19A 109.4 . .
N2 C19 H19A 109.4 . .
N3 C19 H19B 109.4 . .
N2 C19 H19B 109.4 . .
H19A C19 H19B 108.0 . .
N1 C20 N3 109.8(5) . .
N1 C20 H20A 109.7 . .
N3 C20 H20A 109.7 . .
N1 C20 H20B 109.7 . .
N3 C20 H20B 109.7 . .
H20A C20 H20B 108.2 . .
N3 C21 C22 113.2(7) . .
N3 C21 H21A 108.9 . .
C22 C21 H21A 108.9 . .
N3 C21 H21B 108.9 . .
C22 C21 H21B 108.9 . .
H21A C21 H21B 107.8 . .
O9 C22 C21 113.1(8) . .
O9 C22 H22A 108.9 . .
C21 C22 H22A 108.9 . .
O9 C22 H22B 108.9 . .
C21 C22 H22B 108.9 . .
H22A C22 H22B 107.8 . .
N4 C23 C24 108.2(6) . 2_776
N4 C23 H23A 110.1 . .
C24 C23 H23A 110.1 2_776 .
N4 C23 H23B 110.1 . .
C24 C23 H23B 110.1 2_776 .
H23A C23 H23B 108.4 . .
N5 C24 C23 108.9(6) . 2_776
N5 C24 H24A 109.9 . .
C23 C24 H24A 109.9 2_776 .
N5 C24 H24B 109.9 . .
C23 C24 H24B 109.9 2_776 .
H24A C24 H24B 108.3 . .
N6 C25 N5 115.1(6) . .
N6 C25 H25A 108.5 . .
N5 C25 H25A 108.5 . .
N6 C25 H25B 108.5 . .
N5 C25 H25B 108.5 . .
H25A C25 H25B 107.5 . .
N6 C26 N4 113.4(6) . .
N6 C26 H26A 108.9 . .
N4 C26 H26A 108.9 . .
N6 C26 H26B 108.9 . .
N4 C26 H26B 108.9 . .
H26A C26 H26B 107.7 . .
C28 C27 N6 118.1(9) . .
C28 C27 H27A 107.8 . .
N6 C27 H27A 107.8 . .
C28 C27 H27B 107.8 . .
N6 C27 H27B 107.8 . .
H27A C27 H27B 107.1 . .
C27 C28 O10 113.1(9) . .
C27 C28 H28A 109.0 . .
O10 C28 H28A 109.0 . .
C27 C28 H28B 109.0 . .
O10 C28 H28B 109.0 . .
H28A C28 H28B 107.8 . .
N7 C29 C30 109.1(6) . 2_665
N7 C29 H29A 109.9 . .
C30 C29 H29A 109.9 2_665 .
N7 C29 H29B 109.9 . .
C30 C29 H29B 109.9 2_665 .
H29A C29 H29B 108.3 . .
N8 C30 C29 109.2(6) . 2_665
N8 C30 H30A 109.8 . .
C29 C30 H30A 109.8 2_665 .
N8 C30 H30B 109.8 . .
C29 C30 H30B 109.8 2_665 .
H30A C30 H30B 108.3 . .
N9 C31 N7 114.7(5) . .
N9 C31 H31A 108.6 . .
N7 C31 H31A 108.6 . .
N9 C31 H31B 108.6 . .
N7 C31 H31B 108.6 . .
H31A C31 H31B 107.6 . .
N9 C32 N8 114.2(5) . .
N9 C32 H32A 108.7 . .
N8 C32 H32A 108.7 . .
N9 C32 H32B 108.7 . .
N8 C32 H32B 108.7 . .
H32A C32 H32B 107.6 . .
N9 C33 C34 114.1(6) . .
N9 C33 H33A 108.7 . .
C34 C33 H33A 108.7 . .
N9 C33 H33B 108.7 . .
C34 C33 H33B 108.7 . .
H33A C33 H33B 107.6 . .
O11 C34 C33 114.2(6) . .
O11 C34 H34A 108.7 . .
C33 C34 H34A 108.7 . .
O11 C34 H34B 108.7 . .
C33 C34 H34B 108.7 . .
H34A C34 H34B 107.6 . .
N10 C35 C36 110.0(6) . 2_666
N10 C35 H35A 109.7 . .
C36 C35 H35A 109.7 2_666 .
N10 C35 H35B 109.7 . .
C36 C35 H35B 109.7 2_666 .
H35A C35 H35B 108.2 . .
N11 C36 C35 107.9(5) . 2_666
N11 C36 H36A 110.1 . .
C35 C36 H36A 110.1 2_666 .
N11 C36 H36B 110.1 . .
C35 C36 H36B 110.1 2_666 .
H36A C36 H36B 108.4 . .
N12 C37 N10 113.7(6) . .
N12 C37 H37A 108.8 . .
N10 C37 H37A 108.8 . .
N12 C37 H37B 108.8 . .
N10 C37 H37B 108.8 . .
H37A C37 H37B 107.7 . .
N12 C38 N11 114.1(5) . .
N12 C38 H38A 108.7 . .
N11 C38 H38A 108.7 . .
N12 C38 H38B 108.7 . .
N11 C38 H38B 108.7 . .
H38A C38 H38B 107.6 . .
C40 C39 N12 117.2(8) . .
C40 C39 H39A 108.0 . .
N12 C39 H39A 108.0 . .
C40 C39 H39B 108.0 . .
N12 C39 H39B 108.0 . .
H39A C39 H39B 107.2 . .
O12 C40 C39 111.2(8) . .
O12 C40 H40A 109.4 . .
C39 C40 H40A 109.4 . .
O12 C40 H40B 109.4 . .
C39 C40 H40B 109.4 . .
H40A C40 H40B 108.0 . .

loop_
_geom_bond_atom_site_label_1
_geom_bond_atom_site_label_2
_geom_bond_distance
_geom_bond_site_symmetry_2
Ni1 N1 2.045(5) .
Ni1 N1 2.045(5) 2_675
Ni1 N2 2.045(5) .
Ni1 N2 2.045(5) 2_675
Ni1 O2 2.126(4) 2_675
Ni1 O2 2.126(4) .
Ni2 N5 2.023(5) 2_776
Ni2 N5 2.023(5) .
Ni2 N4 2.041(6) .
Ni2 N4 2.041(6) 2_776
Ni2 O4 2.167(4) .
Ni2 O4 2.167(4) 2_776
Ni3 N7 2.047(5) .
Ni3 N7 2.047(5) 2_665
Ni3 N8 2.053(6) 2_665
Ni3 N8 2.053(6) .
Ni3 O6 2.162(4) 2_665
Ni3 O6 2.162(4) .
Ni4 N10 2.028(6) 2_666
Ni4 N10 2.028(6) .
Ni4 N11 2.061(6) .
Ni4 N11 2.061(6) 2_666
Ni4 O8 2.143(4) .
Ni4 O8 2.143(4) 2_666
O1 C1 1.237(7) .
O2 C1 1.249(7) .
O3 C9 1.272(8) .
O4 C9 1.265(7) .
O5 C16 1.256(7) .
O6 C16 1.262(7) .
O7 C8 1.229(8) .
O8 C8 1.280(8) .
O9 C22 1.414(10) .
O9 H9 0.8400 .
O10 C28 1.469(11) .
O10 H10A 0.8400 .
O11 C34 1.413(8) .
O11 H11 0.8400 .
O12 C40 1.430(10) .
O12 H12 0.8400 .
N1 C20 1.460(8) .
N1 C18 1.490(8) .
N1 H1 1.0000 .
N2 C19 1.482(8) .
N2 C17 1.483(8) .
N2 H2 1.0000 .
N3 C19 1.450(9) .
N3 C20 1.473(9) .
N3 C21 1.478(9) .
N4 C23 1.470(8) .
N4 C26 1.491(9) .
N4 H4 1.0000 .
N5 C24 1.471(9) .
N5 C25 1.479(9) .
N5 H5 1.0000 .
N6 C25 1.413(10) .
N6 C26 1.439(9) .
N6 C27 1.506(10) .
N7 C29 1.438(9) .
N7 C31 1.494(8) .
N7 H7 1.0000 .
N8 C30 1.474(9) .
N8 C32 1.509(8) .
N8 H8 1.0000 .
N9 C31 1.418(9) .
N9 C32 1.442(8) .
N9 C33 1.460(9) .
N10 C35 1.448(9) .
N10 C37 1.508(9) .
N10 H10 1.0000 .
N11 C38 1.467(9) .
N11 C36 1.487(8) .
N11 H11A 1.0000 .
N12 C38 1.432(9) .
N12 C37 1.434(10) .
N12 C39 1.494(10) .
C1 C2 1.538(8) .
C2 C3 1.387(8) .
C2 C7 1.409(8) .
C3 C4 1.378(8) .
C3 H3 0.9500 .
C4 C5 1.383(9) .
C4 H4A 0.9500 .
C5 C6 1.377(9) .
C5 C8 1.528(8) .
C6 C7 1.403(8) .
C6 H6 0.9500 .
C7 C12 1.485(8) .
C9 C10 1.516(8) .
C10 C11 1.379(8) .
C10 C15 1.397(8) .
C11 C12 1.392(8) .
C11 H11B 0.9500 .
C12 C13 1.385(8) .
C13 C14 1.418(9) .
C13 C16 1.497(8) .
C14 C15 1.355(8) .
C14 H14 0.9500 .
C15 H15 0.9500 .
C17 C18 1.512(9) 2_675
C17 H17A 0.9900 .
C17 H17B 0.9900 .
C18 H18A 0.9900 .
C18 H18B 0.9900 .
C19 H19A 0.9900 .
C19 H19B 0.9900 .
C20 H20A 0.9900 .
C20 H20B 0.9900 .
C21 C22 1.490(12) .
C21 H21A 0.9900 .
C21 H21B 0.9900 .
C22 H22A 0.9900 .
C22 H22B 0.9900 .
C23 C24 1.498(11) 2_776
C23 H23A 0.9900 .
C23 H23B 0.9900 .
C24 H24A 0.9900 .
C24 H24B 0.9900 .
C25 H25A 0.9900 .
C25 H25B 0.9900 .
C26 H26A 0.9900 .
C26 H26B 0.9900 .
C27 C28 1.449(12) .
C27 H27A 0.9900 .
C27 H27B 0.9900 .
C28 H28A 0.9900 .
C28 H28B 0.9900 .
C29 C30 1.523(9) 2_665
C29 H29A 0.9900 .
C29 H29B 0.9900 .
C30 H30A 0.9900 .
C30 H30B 0.9900 .
C31 H31A 0.9900 .
C31 H31B 0.9900 .
C32 H32A 0.9900 .
C32 H32B 0.9900 .
C33 C34 1.491(11) .
C33 H33A 0.9900 .
C33 H33B 0.9900 .
C34 H34A 0.9900 .
C34 H34B 0.9900 .
C35 C36 1.496(10) 2_666
C35 H35A 0.9900 .
C35 H35B 0.9900 .
C36 H36A 0.9900 .
C36 H36B 0.9900 .
C37 H37A 0.9900 .
C37 H37B 0.9900 .
C38 H38A 0.9900 .
C38 H38B 0.9900 .
C39 C40 1.453(12) .
C39 H39A 0.9900 .
C39 H39B 0.9900 .
C40 H40A 0.9900 .
C40 H40B 0.9900 .

loop_
_geom_hbond_atom_site_label_D
_geom_hbond_atom_site_label_H
_geom_hbond_atom_site_label_A
_geom_hbond_distance_DH
_geom_hbond_distance_HA
_geom_hbond_distance_DA
_geom_hbond_angle_DHA
_geom_hbond_site_symmetry_A
_geom_hbond_publ_flag
O9 H9 O5 0.84 1.81 2.602(7) 155.4 . yes
O10 H10A O3 0.84 1.91 2.743(8) 171.4 . yes
O11 H11 O1 0.84 1.95 2.786(6) 179.6 . yes
O12 H12 O9 0.84 1.91 2.686(8) 152.9 2_665 yes
N2 H2 O1 1.00 2.29 3.111(7) 139.0 . yes
N5 H5 O3 1.00 1.90 2.831(6) 154.7 . yes
N5 H5 O10 1.00 2.45 3.157(9) 127.6 . yes
N7 H7 O5 1.00 1.93 2.846(7) 150.7 . yes
N8 H8 O1 1.00 2.37 3.361(8) 171.2 . yes
N10 H10 O12 1.00 2.40 3.088(8) 125.4 . yes
N11 H11A O7 1.00 1.96 2.867(7) 150.3 . yes

loop_
_geom_torsion_atom_site_label_1
_geom_torsion_atom_site_label_2
_geom_torsion_atom_site_label_3
_geom_torsion_atom_site_label_4
_geom_torsion
_geom_torsion_site_symmetry_4
Ni1 O2 C1 O1 7.4(11) .
Ni1 O2 C1 C2 -170.9(4) .
O1 C1 C2 C3 -59.6(8) .
O2 C1 C2 C3 118.9(6) .
O1 C1 C2 C7 121.8(7) .
O2 C1 C2 C7 -59.7(8) .
C7 C2 C3 C4 0.2(9) .
C1 C2 C3 C4 -178.5(6) .
C2 C3 C4 C5 -2.5(10) .
C3 C4 C5 C6 2.7(9) .
C3 C4 C5 C8 -176.3(6) .
C4 C5 C6 C7 -0.5(9) .
C8 C5 C6 C7 178.4(6) .
C5 C6 C7 C2 -1.7(9) .
C5 C6 C7 C12 174.5(6) .
C3 C2 C7 C6 1.9(9) .
C1 C2 C7 C6 -179.5(5) .
C3 C2 C7 C12 -174.2(6) .
C1 C2 C7 C12 4.4(9) .
Ni4 O8 C8 O7 3.5(10) .
Ni4 O8 C8 C5 -177.1(4) .
C6 C5 C8 O7 165.0(6) .
C4 C5 C8 O7 -16.0(9) .
C6 C5 C8 O8 -14.5(9) .
C4 C5 C8 O8 164.4(6) .
Ni2 O4 C9 O3 -20.0(10) .
Ni2 O4 C9 C10 161.5(4) .
O4 C9 C10 C11 22.3(9) .
O3 C9 C10 C11 -156.3(6) .
O4 C9 C10 C15 -162.1(6) .
O3 C9 C10 C15 19.2(9) .
C15 C10 C11 C12 -1.9(9) .
C9 C10 C11 C12 173.6(5) .
C10 C11 C12 C13 1.2(9) .
C10 C11 C12 C7 -174.9(5) .
C6 C7 C12 C13 120.3(6) .
C2 C7 C12 C13 -63.6(9) .
C6 C7 C12 C11 -63.8(8) .
C2 C7 C12 C11 112.2(7) .
C11 C12 C13 C14 1.4(9) .
C7 C12 C13 C14 177.2(6) .
C11 C12 C13 C16 -179.8(6) .
C7 C12 C13 C16 -4.0(9) .
C12 C13 C14 C15 -3.4(9) .
C16 C13 C14 C15 177.8(6) .
C13 C14 C15 C10 2.7(9) .
C11 C10 C15 C14 0.0(9) .
C9 C10 C15 C14 -175.6(6) .
Ni3 O6 C16 O5 9.8(11) .
Ni3 O6 C16 C13 -167.9(4) .
C12 C13 C16 O5 143.8(7) .
C14 C13 C16 O5 -37.4(9) .
C12 C13 C16 O6 -38.4(10) .
C14 C13 C16 O6 140.4(6) .
C19 N2 C17 C18 -167.1(5) 2_675
Ni1 N2 C17 C18 -42.1(5) 2_675
C20 N1 C18 C17 166.1(5) 2_675
Ni1 N1 C18 C17 39.5(6) 2_675
C20 N3 C19 N2 -76.1(7) .
C21 N3 C19 N2 158.7(6) .
C17 N2 C19 N3 178.5(5) .
Ni1 N2 C19 N3 59.0(6) .
C18 N1 C20 N3 178.6(5) .
Ni1 N1 C20 N3 -60.4(6) .
C19 N3 C20 N1 76.6(7) .
C21 N3 C20 N1 -156.1(6) .
C19 N3 C21 C22 -153.9(7) .
C20 N3 C21 C22 78.2(8) .
N3 C21 C22 O9 69.5(9) .
C26 N4 C23 C24 166.8(6) 2_776
Ni2 N4 C23 C24 40.4(7) 2_776
C25 N5 C24 C23 -169.8(5) 2_776
Ni2 N5 C24 C23 -41.3(6) 2_776
C26 N6 C25 N5 -69.9(7) .
C27 N6 C25 N5 68.3(8) .
C24 N5 C25 N6 178.0(5) .
Ni2 N5 C25 N6 54.0(7) .
C25 N6 C26 N4 72.1(8) .
C27 N6 C26 N4 -68.2(9) .
C23 N4 C26 N6 180.0(6) .
Ni2 N4 C26 N6 -57.4(7) .
C25 N6 C27 C28 44.3(11) .
C26 N6 C27 C28 -176.2(8) .
N6 C27 C28 O10 -74.4(11) .
C31 N7 C29 C30 -165.5(6) 2_665
Ni3 N7 C29 C30 -39.0(7) 2_665
C32 N8 C30 C29 164.6(6) 2_665
Ni3 N8 C30 C29 40.5(7) 2_665
C32 N9 C31 N7 -70.6(7) .
C33 N9 C31 N7 68.2(7) .
C29 N7 C31 N9 -180.0(6) .
Ni3 N7 C31 N9 56.8(7) .
C31 N9 C32 N8 70.6(8) .
C33 N9 C32 N8 -67.5(8) .
C30 N8 C32 N9 -176.6(6) .
Ni3 N8 C32 N9 -56.5(7) .
C31 N9 C33 C34 156.7(5) .
C32 N9 C33 C34 -64.2(7) .
N9 C33 C34 O11 80.9(7) .
C37 N10 C35 C36 -169.7(5) 2_666
Ni4 N10 C35 C36 -42.9(6) 2_666
C38 N11 C36 C35 167.8(6) 2_666
Ni4 N11 C36 C35 40.0(7) 2_666
C38 N12 C37 N10 -70.9(7) .
C39 N12 C37 N10 67.3(8) .
C35 N10 C37 N12 178.0(5) .
Ni4 N10 C37 N12 55.8(7) .
C37 N12 C38 N11 71.1(8) .
C39 N12 C38 N11 -68.8(9) .
C36 N11 C38 N12 -178.2(6) .
Ni4 N11 C38 N12 -55.5(7) .
C38 N12 C39 C40 -175.1(7) .
C37 N12 C39 C40 45.5(11) .
N12 C39 C40 O12 -75.2(11) .
